data_4518982
loop_
_publ_author_name
'Zhou, Quan-Quan'
'Zou, You-Quan'
'Kar, Sayan'
'Diskin-Posner, Yael'
'Ben-David, Yehoshoa'
'Milstein, David'

_publ_section_title
;
 Manganese-Pincer-Catalyzed Nitrile Hydration, \a-Deuteration, and
 \a-Deuterated Amide Formation via Metal Ligand Cooperation
;
_journal_issue 16
_journal_name_full 'ACS Catalysis'
_journal_page_first 10239
_journal_page_last 10245
_journal_paper_doi 10.1021/acscatal.1c01748
_journal_volume 11
_journal_year 2021
_chemical_absolute_configuration ad
_chemical_formula_moiety 'C34 H51 Mn N2 O2 P2, C F3 O3 S, C H2 Cl2'
_chemical_formula_sum 'C36 H53 Cl2 F3 Mn N2 O5 P2 S'
_chemical_formula_weight 870.64
_space_group_crystal_system orthorhombic
_space_group_IT_number 19
_space_group_name_Hall 'P 2ac 2ab'
_space_group_name_H-M_alt 'P 21 21 21'
_atom_sites_solution_hydrogens geom
_atom_sites_solution_primary dual
_audit_creation_date 2020-11-08
_audit_creation_method
;
Olex2 1.3-alpha
(compiled 2020.11.05 svn.r0a1fe1be for OlexSys, GUI svn.r6182)
;
_cell_angle_alpha 90
_cell_angle_beta 90
_cell_angle_gamma 90
_cell_formula_units_Z 4
_cell_length_a 12.1759(3)
_cell_length_b 13.3287(3)
_cell_length_c 25.6006(6)
_cell_measurement_reflns_used 24108
_cell_measurement_temperature 99.99(10)
_cell_measurement_theta_max 31.8490
_cell_measurement_theta_min 1.5850
_cell_volume 4154.69(17)
_computing_cell_refinement 'CrysAlisPro 1.171.40.80a (Rigaku OD, 2020)'
_computing_data_collection 'CrysAlisPro 1.171.40.80a (Rigaku OD, 2020)'
_computing_data_reduction 'CrysAlisPro 1.171.40.80a (Rigaku OD, 2020)'
_computing_molecular_graphics 'Olex2 1.3-alpha (Dolomanov et al., 2009)'
_computing_publication_material 'Olex2 1.3-alpha (Dolomanov et al., 2009)'
_computing_structure_refinement 'SHELXL 2014/7 (Sheldrick, 2015)'
_computing_structure_solution 'SHELXT 2014/5 (Sheldrick, 2014)'
_diffrn_ambient_environment N~2~
_diffrn_ambient_temperature 99.99(10)
_diffrn_detector 'Hybrid Pixel Array Detector'
_diffrn_detector_area_resol_mean 5.8140
_diffrn_detector_type 'Pilatus 300K'
_diffrn_measured_fraction_theta_full 1.000
_diffrn_measured_fraction_theta_max 1.000
_diffrn_measurement_details
;
List of Runs (angles in degrees, time in seconds):

  # Type    Start    End  Width  t~exp~   \w     \q     \k     \f   Frames
--------------------------------------------------------------------------
  1  \w     26.00  51.00   0.50    5.00    --  -19.06  19.00 -60.00   50
  2  \w     -4.00  40.00   0.50    5.00    --  -19.06  84.00 -73.00   88
  3  \w      4.00  59.00   0.50    5.00    --  -19.06  77.00  60.00  110
  4  \w    -26.00  21.00   0.50    5.00    --  -19.06  19.00 -60.00   94
  5  \w    -58.00 -28.00   0.50    5.00    --  -19.06  77.00  60.00   60
  6  \w    -63.00 -36.00   0.50    5.00    --  -19.06  84.00 -73.00   54
  7  \w     19.00  70.00   0.50    5.00    --   17.81 -99.00 -90.00  102
  8  \w      0.00  68.00   0.50    5.00    --   17.81 -99.00  30.00  136
  9  \w     49.00  75.00   0.50    5.00    --   17.81-113.00  84.00   52
 10  \w    -39.00 -13.00   0.50    5.00    --  -19.52 113.00 176.00   52
 11  \w    -12.00  14.00   0.50    5.00    --  -19.52  19.00  30.00   52
 12  \w     30.00  64.00   0.50    5.00    --  -19.52  19.00  30.00   68
 13  \w    -83.00 -43.00   0.50    5.00    --  -19.52-178.00  30.00   80
 14  \w    -68.00 -43.00   0.50    5.00    --  -19.52 -41.00 -54.00   50
;
_diffrn_measurement_device 'four-circle diffractometer'
_diffrn_measurement_device_type 'XtaLAB Synergy, Dualflex, Pilatus 300K'
_diffrn_measurement_method '\w scans'
_diffrn_orient_matrix_type 'CrysAlisPro convention (1999,Acta A55,543-557)'
_diffrn_orient_matrix_UB_11 0.0276258000
_diffrn_orient_matrix_UB_12 -0.0339325000
_diffrn_orient_matrix_UB_13 0.0168089000
_diffrn_orient_matrix_UB_21 0.0110925000
_diffrn_orient_matrix_UB_22 0.0397860000
_diffrn_orient_matrix_UB_23 0.0176345000
_diffrn_orient_matrix_UB_31 -0.0500599000
_diffrn_orient_matrix_UB_32 -0.0098830000
_diffrn_orient_matrix_UB_33 0.0132067000
_diffrn_radiation_monochromator mirror
_diffrn_radiation_probe x-ray
_diffrn_radiation_type 'Mo K\a'
_diffrn_radiation_wavelength 0.71073
_diffrn_reflns_av_R_equivalents 0.0707
_diffrn_reflns_av_unetI/netI 0.0518
_diffrn_reflns_Laue_measured_fraction_full 1.000
_diffrn_reflns_Laue_measured_fraction_max 1.000
_diffrn_reflns_limit_h_max 15
_diffrn_reflns_limit_h_min -16
_diffrn_reflns_limit_k_max 17
_diffrn_reflns_limit_k_min -17
_diffrn_reflns_limit_l_max 34
_diffrn_reflns_limit_l_min -33
_diffrn_reflns_number 51677
_diffrn_reflns_point_group_measured_fraction_full 1.000
_diffrn_reflns_point_group_measured_fraction_max 1.000
_diffrn_reflns_theta_full 25.242
_diffrn_reflns_theta_max 28.281
_diffrn_reflns_theta_min 1.591
_diffrn_source 'micro-focus sealed X-ray tube'
_diffrn_source_type 'PhotonJet (Mo) X-ray Source'
_exptl_absorpt_coefficient_mu 0.629
_exptl_absorpt_correction_T_max 1.000
_exptl_absorpt_correction_T_min 0.497
_exptl_absorpt_correction_type gaussian
_exptl_absorpt_process_details
;
CrysAlisPro 1.171.40.80a (Rigaku Oxford Diffraction, 2020)
Numerical absorption correction based on gaussian integration over
			a multifaceted crystal model
Empirical absorption correction using spherical harmonics,
 implemented in SCALE3 ABSPACK scaling algorithm.
;
_exptl_crystal_colour yellow
_exptl_crystal_colour_primary yellow
_exptl_crystal_density_diffrn 1.392
_exptl_crystal_description prism
_exptl_crystal_F_000 1820
_exptl_crystal_size_max 0.182
_exptl_crystal_size_mid 0.174
_exptl_crystal_size_min 0.053
_refine_diff_density_max 1.133
_refine_diff_density_min -0.756
_refine_diff_density_rms 0.071
_refine_ls_abs_structure_details
;
 Flack x determined using 3630 quotients [(I+)-(I-)]/[(I+)+(I-)]
 (Parsons, Flack and Wagner, Acta Cryst. B69 (2013) 249-259).
;
_refine_ls_abs_structure_Flack 0.001(9)
_refine_ls_extinction_method none
_refine_ls_goodness_of_fit_ref 1.052
_refine_ls_hydrogen_treatment constr
_refine_ls_matrix_type full
_refine_ls_number_parameters 491
_refine_ls_number_reflns 10302
_refine_ls_number_restraints 0
_refine_ls_restrained_S_all 1.052
_refine_ls_R_factor_all 0.0536
_refine_ls_R_factor_gt 0.0465
_refine_ls_shift/su_max 0.001
_refine_ls_shift/su_mean 0.000
_refine_ls_structure_factor_coef Fsqd
_refine_ls_weighting_details 'w=1/[\s^2^(Fo^2^)+(0.0544P)^2^+2.3272P] where P=(Fo^2^+2Fc^2^)/3'
_refine_ls_weighting_scheme calc
_refine_ls_wR_factor_gt 0.1097
_refine_ls_wR_factor_ref 0.1135
_reflns_Friedel_coverage 0.806
_reflns_Friedel_fraction_full 1.000
_reflns_Friedel_fraction_max 1.000
_reflns_number_gt 9201
_reflns_number_total 10302
_reflns_threshold_expression 'I > 2\s(I)'
_cod_data_source_file cs1c01748_si_003.cif
_cod_data_source_block m2269
_cod_database_code 4518982
_shelx_shelxl_version_number 2014/7
_chemical_oxdiff_formula C35H50N2O5S1F3O5P2Mn1
_chemical_oxdiff_usercomment 'Quan Quan'
_shelx_space_group_comment
;
The symmetry employed for this shelxl refinement is uniquely defined
by the following loop, which should always be used as a source of
symmetry information in preference to the above space-group names.
They are only intended as comments.
;
_reflns_odcompleteness_completeness 99.98
_reflns_odcompleteness_iscentric 1
_reflns_odcompleteness_theta 28.22
_olex2_refinement_description
;
1. Fixed Uiso
 At 1.2 times of:
  All C(H) groups, All C(H,H) groups, All C(H,H,H,H) groups
 At 1.5 times of:
  All C(H,H,H) groups
2. Others
 Sof(H36D)=Sof(H36C)=Sof(Cl1A)=Sof(Cl2A)=1-FVAR(1)
 Sof(H36A)=Sof(H36B)=Sof(Cl1)=Sof(Cl2)=FVAR(1)
3.a Ternary CH refined with riding coordinates:
 C1(H1), C25(H25)
3.b Secondary CH2 refined with riding coordinates:
 C7(H7A,H7B), C36(H36A,H36B), C36(H36D,H36C)
3.c Aromatic/amide H refined with riding coordinates:
 C3(H3), C4(H4), C5(H5), C27(H27), C28(H28), C29(H29), C30(H30), C31(H31)
3.d Idealised Me refined as rotating group:
 C9(H9A,H9B,H9C), C10(H10A,H10B,H10C), C11(H11A,H11B,H11C), C13(H13A,H13B,
 H13C), C14(H14A,H14B,H14C), C15(H15A,H15B,H15C), C17(H17A,H17B,H17C), C18(H18A,
 H18B,H18C), C19(H19A,H19B,H19C), C21(H21A,H21B,H21C), C22(H22A,H22B,H22C),
 C23(H23A,H23B,H23C), C32(H32A,H32B,H32C)
;
_olex2_submission_special_instructions 'No special instructions were received'
_oxdiff_exptl_absorpt_empirical_details
;
Empirical correction (ABSPACK) includes:
- Absorption correction using spherical harmonics
- Frame scaling
;
_oxdiff_exptl_absorpt_empirical_full_max 1.240
_oxdiff_exptl_absorpt_empirical_full_min 0.822

loop_
_space_group_symop_operation_xyz
'x, y, z'
'-x+1/2, -y, z+1/2'
'-x, y+1/2, -z+1/2'
'x+1/2, -y+1/2, -z'

loop_
_atom_site_label
_atom_site_type_symbol
_atom_site_fract_x
_atom_site_fract_y
_atom_site_fract_z
_atom_site_U_iso_or_equiv
_atom_site_adp_type
_atom_site_occupancy
_atom_site_site_symmetry_order
_atom_site_calc_flag
_atom_site_refinement_flags_posn
_atom_site_refinement_flags_adp
_atom_site_refinement_flags_occupancy
_atom_site_disorder_assembly
_atom_site_disorder_group
Mn1 Mn 0.27517(4) 0.52034(4) 0.42802(2) 0.01389(12) Uani 1 1 d . . . . .
P1 P 0.42259(8) 0.41310(7) 0.41687(4) 0.0173(2) Uani 1 1 d . . . . .
P2 P 0.10950(8) 0.60230(7) 0.41193(4) 0.01528(19) Uani 1 1 d . . . . .
O1 O 0.3258(3) 0.6210(3) 0.52728(12) 0.0322(7) Uani 1 1 d . . . . .
O2 O 0.1790(3) 0.3627(2) 0.49363(13) 0.0331(8) Uani 1 1 d . . . . .
N1 N 0.2400(2) 0.4656(2) 0.35474(12) 0.0153(6) Uani 1 1 d . . . . .
N2 N 0.3770(2) 0.6119(2) 0.38541(12) 0.0149(6) Uani 1 1 d . . . . .
C1 C 0.4366(3) 0.4595(3) 0.34729(14) 0.0167(7) Uani 1 1 d . . . . .
H1 H 0.4980 0.4297 0.3280 0.020 Uiso 1 1 calc R U . . .
C2 C 0.3250(3) 0.4381(3) 0.32385(15) 0.0169(7) Uani 1 1 d . . . . .
C3 C 0.3084(3) 0.3982(3) 0.27482(16) 0.0213(8) Uani 1 1 d . . . . .
H3 H 0.3677 0.3804 0.2539 0.026 Uiso 1 1 calc R U . . .
C4 C 0.2016(3) 0.3852(3) 0.25714(16) 0.0242(9) Uani 1 1 d . . . . .
H4 H 0.1885 0.3555 0.2248 0.029 Uiso 1 1 calc R U . . .
C5 C 0.1154(3) 0.4163(3) 0.28773(16) 0.0224(8) Uani 1 1 d . . . . .
H5 H 0.0435 0.4089 0.2761 0.027 Uiso 1 1 calc R U . . .
C6 C 0.1365(3) 0.4589(3) 0.33620(15) 0.0177(8) Uani 1 1 d . . . . .
C7 C 0.0479(3) 0.5035(3) 0.37042(15) 0.0193(8) Uani 1 1 d . . . . .
H7A H 0.0158 0.4516 0.3922 0.023 Uiso 1 1 calc R U . . .
H7B H -0.0097 0.5320 0.3489 0.023 Uiso 1 1 calc R U . . .
C8 C 0.5558(3) 0.4370(3) 0.45279(16) 0.0221(8) Uani 1 1 d . . . . .
C9 C 0.5912(3) 0.5464(3) 0.44425(16) 0.0224(8) Uani 1 1 d . . . . .
H9A H 0.6126 0.5556 0.4085 0.034 Uiso 1 1 calc R U . . .
H9B H 0.6521 0.5617 0.4667 0.034 Uiso 1 1 calc R U . . .
H9C H 0.5310 0.5903 0.4523 0.034 Uiso 1 1 calc R U . . .
C10 C 0.6532(3) 0.3709(3) 0.4356(2) 0.0320(10) Uani 1 1 d . . . . .
H10A H 0.6405 0.3029 0.4463 0.048 Uiso 1 1 calc R U . . .
H10B H 0.7195 0.3953 0.4514 0.048 Uiso 1 1 calc R U . . .
H10C H 0.6603 0.3735 0.3982 0.048 Uiso 1 1 calc R U . . .
C11 C 0.5341(4) 0.4235(4) 0.51187(18) 0.0349(11) Uani 1 1 d . . . . .
H11A H 0.4710 0.4623 0.5218 0.052 Uiso 1 1 calc R U . . .
H11B H 0.5970 0.4461 0.5312 0.052 Uiso 1 1 calc R U . . .
H11C H 0.5209 0.3540 0.5193 0.052 Uiso 1 1 calc R U . . .
C12 C 0.4011(4) 0.2725(3) 0.40941(19) 0.0275(9) Uani 1 1 d . . . . .
C13 C 0.4814(4) 0.2270(4) 0.3704(2) 0.0412(13) Uani 1 1 d . . . . .
H13A H 0.4658 0.1568 0.3662 0.062 Uiso 1 1 calc R U . . .
H13B H 0.5551 0.2351 0.3830 0.062 Uiso 1 1 calc R U . . .
H13C H 0.4740 0.2602 0.3373 0.062 Uiso 1 1 calc R U . . .
C14 C 0.4133(4) 0.2219(3) 0.4637(2) 0.0359(11) Uani 1 1 d . . . . .
H14A H 0.3675 0.2558 0.4886 0.054 Uiso 1 1 calc R U . . .
H14B H 0.4885 0.2257 0.4748 0.054 Uiso 1 1 calc R U . . .
H14C H 0.3915 0.1528 0.4613 0.054 Uiso 1 1 calc R U . . .
C15 C 0.2842(4) 0.2461(3) 0.38976(19) 0.0301(10) Uani 1 1 d . . . . .
H15A H 0.2742 0.1746 0.3907 0.045 Uiso 1 1 calc R U . . .
H15B H 0.2753 0.2696 0.3546 0.045 Uiso 1 1 calc R U . . .
H15C H 0.2306 0.2776 0.4118 0.045 Uiso 1 1 calc R U . . .
C16 C 0.0046(3) 0.6207(3) 0.46535(16) 0.0203(8) Uani 1 1 d . . . . .
C17 C 0.0315(3) 0.7169(3) 0.49571(17) 0.0247(9) Uani 1 1 d . . . . .
H17A H 0.1081 0.7176 0.5044 0.037 Uiso 1 1 calc R U . . .
H17B H -0.0114 0.7190 0.5272 0.037 Uiso 1 1 calc R U . . .
H17C H 0.0145 0.7743 0.4745 0.037 Uiso 1 1 calc R U . . .
C18 C -0.1147(3) 0.6246(4) 0.44527(17) 0.0270(9) Uani 1 1 d . . . . .
H18A H -0.1232 0.6807 0.4221 0.041 Uiso 1 1 calc R U . . .
H18B H -0.1639 0.6317 0.4743 0.041 Uiso 1 1 calc R U . . .
H18C H -0.1312 0.5637 0.4269 0.041 Uiso 1 1 calc R U . . .
C19 C 0.0115(4) 0.5336(3) 0.50375(16) 0.0265(9) Uani 1 1 d . . . . .
H19A H 0.0009 0.4715 0.4854 0.040 Uiso 1 1 calc R U . . .
H19B H -0.0444 0.5409 0.5299 0.040 Uiso 1 1 calc R U . . .
H19C H 0.0824 0.5334 0.5201 0.040 Uiso 1 1 calc R U . . .
C20 C 0.1110(3) 0.7183(3) 0.36940(16) 0.0209(8) Uani 1 1 d . . . . .
C21 C 0.1614(3) 0.6890(3) 0.31630(16) 0.0220(8) Uani 1 1 d . . . . .
H21A H 0.2319 0.6584 0.3218 0.033 Uiso 1 1 calc R U . . .
H21B H 0.1700 0.7480 0.2951 0.033 Uiso 1 1 calc R U . . .
H21C H 0.1138 0.6424 0.2989 0.033 Uiso 1 1 calc R U . . .
C22 C 0.1836(4) 0.7998(3) 0.39539(18) 0.0255(9) Uani 1 1 d . . . . .
H22A H 0.1422 0.8334 0.4221 0.038 Uiso 1 1 calc R U . . .
H22B H 0.2065 0.8475 0.3695 0.038 Uiso 1 1 calc R U . . .
H22C H 0.2471 0.7688 0.4107 0.038 Uiso 1 1 calc R U . . .
C23 C -0.0013(4) 0.7657(4) 0.35686(19) 0.0300(10) Uani 1 1 d . . . . .
H23A H -0.0500 0.7150 0.3438 0.045 Uiso 1 1 calc R U . . .
H23B H 0.0079 0.8171 0.3310 0.045 Uiso 1 1 calc R U . . .
H23C H -0.0317 0.7945 0.3880 0.045 Uiso 1 1 calc R U . . .
C24 C 0.4421(3) 0.5725(3) 0.35194(14) 0.0151(7) Uani 1 1 d . . . . .
C25 C 0.5179(3) 0.6287(3) 0.31525(15) 0.0178(7) Uani 1 1 d . . . . .
H25 H 0.5888 0.5939 0.3156 0.021 Uiso 1 1 calc R U . . .
C26 C 0.5389(3) 0.7364(3) 0.33183(15) 0.0176(7) Uani 1 1 d . . . . .
C27 C 0.4617(3) 0.8123(3) 0.32450(15) 0.0197(8) Uani 1 1 d . . . . .
H27 H 0.3944 0.7969 0.3093 0.024 Uiso 1 1 calc R U . . .
C28 C 0.4831(4) 0.9103(3) 0.33942(16) 0.0234(8) Uani 1 1 d . . . . .
H28 H 0.4304 0.9600 0.3345 0.028 Uiso 1 1 calc R U . . .
C29 C 0.5832(4) 0.9338(3) 0.36168(16) 0.0257(9) Uani 1 1 d . . . . .
H29 H 0.5979 0.9995 0.3718 0.031 Uiso 1 1 calc R U . . .
C30 C 0.6617(4) 0.8597(3) 0.36895(16) 0.0255(9) Uani 1 1 d . . . . .
H30 H 0.7294 0.8757 0.3836 0.031 Uiso 1 1 calc R U . . .
C31 C 0.6393(3) 0.7622(3) 0.35433(16) 0.0219(8) Uani 1 1 d . . . . .
H31 H 0.6921 0.7128 0.3596 0.026 Uiso 1 1 calc R U . . .
C32 C 0.4725(4) 0.6217(4) 0.25961(17) 0.0331(10) Uani 1 1 d . . . . .
H32A H 0.4023 0.6543 0.2580 0.050 Uiso 1 1 calc R U . . .
H32B H 0.4645 0.5524 0.2500 0.050 Uiso 1 1 calc R U . . .
H32C H 0.5224 0.6539 0.2359 0.050 Uiso 1 1 calc R U . . .
C33 C 0.3080(3) 0.5817(3) 0.48797(15) 0.0201(8) Uani 1 1 d . . . . .
C34 C 0.2107(3) 0.4252(3) 0.46614(16) 0.0207(8) Uani 1 1 d . . . . .
S1 S 0.22969(8) 0.96270(7) 0.21718(4) 0.0223(2) Uani 1 1 d . . . . .
F1 F 0.1970(3) 1.0205(3) 0.31424(11) 0.0494(8) Uani 1 1 d . . . . .
F2 F 0.0909(2) 1.0907(3) 0.25769(13) 0.0499(8) Uani 1 1 d . . . . .
F3 F 0.2596(3) 1.1357(2) 0.26383(12) 0.0461(8) Uani 1 1 d . . . . .
O3 O 0.1474(2) 0.8865(3) 0.22511(14) 0.0339(8) Uani 1 1 d . . . . .
O4 O 0.3394(2) 0.9340(2) 0.23148(13) 0.0284(7) Uani 1 1 d . . . . .
O5 O 0.2211(2) 1.0176(3) 0.16887(11) 0.0303(7) Uani 1 1 d . . . . .
C35 C 0.1932(4) 1.0565(4) 0.26573(19) 0.0324(10) Uani 1 1 d . . . . .
C36 C 0.1017(8) 0.6859(6) 0.1619(3) 0.076(2) Uani 1 1 d . . . . .
H36A H 0.1269 0.7308 0.1892 0.091 Uiso 0.602(4) 1 calc R U P A 1
H36B H 0.0280 0.6652 0.1714 0.091 Uiso 0.602(4) 1 calc R U P A 1
H36D H 0.0846 0.6364 0.1884 0.091 Uiso 0.398(4) 1 calc R U P A 2
H36C H 0.1342 0.7437 0.1790 0.091 Uiso 0.398(4) 1 calc R U P A 2
Cl1 Cl 0.0906(4) 0.7566(2) 0.10533(12) 0.0828(13) Uani 0.602(4) 1 d . . P A 1
Cl2 Cl 0.1747(5) 0.5915(4) 0.1644(2) 0.150(3) Uani 0.602(4) 1 d . . P A 1
Cl1A Cl -0.0075(3) 0.7184(3) 0.13225(14) 0.0463(10) Uiso 0.398(4) 1 d . . P A 2
Cl2A Cl 0.2031(4) 0.6308(4) 0.1126(2) 0.0755(15) Uiso 0.398(4) 1 d . . P A 2

loop_
_atom_site_aniso_label
_atom_site_aniso_U_11
_atom_site_aniso_U_22
_atom_site_aniso_U_33
_atom_site_aniso_U_23
_atom_site_aniso_U_13
_atom_site_aniso_U_12
Mn1 0.0126(2) 0.0135(2) 0.0156(3) 0.0015(2) 0.0001(2) -0.0016(2)
P1 0.0150(4) 0.0142(4) 0.0225(5) 0.0033(4) -0.0015(4) 0.0002(3)
P2 0.0133(4) 0.0155(4) 0.0171(4) -0.0009(3) 0.0012(3) -0.0005(3)
O1 0.0276(16) 0.046(2) 0.0231(16) -0.0092(14) 0.0034(13) -0.0132(15)
O2 0.0283(16) 0.0284(17) 0.0427(19) 0.0156(14) 0.0104(15) -0.0022(14)
N1 0.0146(14) 0.0138(14) 0.0175(14) 0.0001(11) -0.0003(12) 0.0017(12)
N2 0.0111(14) 0.0162(15) 0.0173(15) 0.0004(12) 0.0002(11) 0.0001(12)
C1 0.0161(17) 0.0158(18) 0.0181(18) 0.0015(13) 0.0023(14) 0.0021(14)
C2 0.0150(17) 0.0135(17) 0.0223(19) 0.0009(14) -0.0009(14) 0.0016(14)
C3 0.0175(18) 0.0230(19) 0.0234(19) -0.0027(16) 0.0027(15) 0.0052(15)
C4 0.027(2) 0.026(2) 0.0188(19) -0.0078(15) -0.0032(16) 0.0008(16)
C5 0.0177(18) 0.025(2) 0.0245(19) -0.0044(16) -0.0024(16) 0.0012(16)
C6 0.0168(18) 0.0151(18) 0.0211(18) 0.0000(14) -0.0027(15) 0.0012(14)
C7 0.0136(17) 0.023(2) 0.0213(18) -0.0027(14) -0.0016(14) -0.0015(14)
C8 0.0153(18) 0.025(2) 0.026(2) 0.0078(16) -0.0046(15) -0.0019(15)
C9 0.0153(18) 0.026(2) 0.026(2) 0.0023(15) -0.0040(15) -0.0037(15)
C10 0.019(2) 0.026(2) 0.051(3) 0.009(2) -0.0032(19) 0.0074(17)
C11 0.028(2) 0.046(3) 0.031(2) 0.012(2) -0.0082(19) -0.005(2)
C12 0.026(2) 0.0129(17) 0.044(2) 0.0026(17) -0.001(2) 0.0027(16)
C13 0.042(3) 0.016(2) 0.065(4) -0.008(2) 0.005(3) 0.001(2)
C14 0.034(3) 0.022(2) 0.052(3) 0.012(2) -0.010(2) -0.0039(19)
C15 0.033(2) 0.0152(19) 0.042(2) 0.0026(17) -0.006(2) -0.0042(18)
C16 0.0160(18) 0.022(2) 0.0226(19) -0.0062(15) 0.0064(15) -0.0027(15)
C17 0.019(2) 0.028(2) 0.027(2) -0.0093(17) 0.0011(17) 0.0017(17)
C18 0.0142(18) 0.036(2) 0.030(2) -0.0102(18) 0.0038(16) -0.0021(17)
C19 0.026(2) 0.029(2) 0.024(2) -0.0034(17) 0.0092(17) -0.0035(18)
C20 0.0189(19) 0.0167(18) 0.027(2) 0.0026(15) 0.0005(16) 0.0024(15)
C21 0.020(2) 0.023(2) 0.0227(19) 0.0067(16) 0.0016(16) 0.0040(16)
C22 0.023(2) 0.0175(19) 0.036(2) 0.0022(16) 0.0029(18) 0.0010(16)
C23 0.023(2) 0.030(2) 0.037(2) 0.005(2) -0.0010(19) 0.0093(18)
C24 0.0126(16) 0.0147(17) 0.0180(17) 0.0013(13) -0.0039(14) 0.0007(13)
C25 0.0146(17) 0.0176(18) 0.0212(18) 0.0017(14) 0.0045(15) 0.0004(14)
C26 0.0190(19) 0.0194(18) 0.0145(17) 0.0034(14) 0.0029(14) -0.0011(15)
C27 0.0137(17) 0.022(2) 0.024(2) 0.0039(15) 0.0024(15) -0.0009(15)
C28 0.027(2) 0.0166(19) 0.026(2) 0.0049(15) 0.0060(16) 0.0024(16)
C29 0.034(2) 0.022(2) 0.021(2) 0.0024(15) 0.0019(18) -0.0065(17)
C30 0.025(2) 0.030(2) 0.022(2) 0.0048(16) -0.0046(17) -0.0057(17)
C31 0.021(2) 0.024(2) 0.0211(19) 0.0053(15) -0.0006(16) 0.0024(16)
C32 0.040(3) 0.035(3) 0.025(2) 0.0013(18) 0.003(2) -0.004(2)
C33 0.0157(18) 0.025(2) 0.0191(18) 0.0032(15) 0.0023(14) -0.0051(15)
C34 0.0135(18) 0.0218(19) 0.027(2) 0.0017(15) 0.0009(15) -0.0019(15)
S1 0.0157(4) 0.0244(5) 0.0268(5) 0.0056(4) -0.0019(4) -0.0026(4)
F1 0.062(2) 0.061(2) 0.0256(14) 0.0055(14) 0.0076(13) -0.0002(17)
F2 0.0327(16) 0.057(2) 0.060(2) -0.0036(16) 0.0063(14) 0.0180(15)
F3 0.0542(19) 0.0332(15) 0.0510(18) -0.0095(13) 0.0092(15) -0.0117(14)
O3 0.0235(15) 0.0309(17) 0.047(2) 0.0085(15) -0.0004(14) -0.0095(13)
O4 0.0160(14) 0.0336(17) 0.0358(17) 0.0083(13) -0.0020(12) -0.0002(12)
O5 0.0253(15) 0.0403(17) 0.0253(14) 0.0074(13) -0.0033(13) -0.0031(15)
C35 0.029(2) 0.037(3) 0.031(2) 0.0068(19) 0.0030(19) 0.0039(19)
C36 0.106(6) 0.071(5) 0.052(4) 0.003(4) -0.004(4) -0.015(5)
Cl1 0.146(4) 0.0465(16) 0.0556(17) -0.0045(12) -0.026(2) 0.0051(19)
Cl2 0.202(6) 0.113(4) 0.134(4) 0.043(3) 0.040(4) 0.119(4)

loop_
_atom_type_symbol
_atom_type_description
_atom_type_scat_dispersion_real
_atom_type_scat_dispersion_imag
_atom_type_scat_source
C C 0.0033 0.0016 'International Tables Vol C Tables 4.2.6.8 and 6.1.1.4'
H H 0.0000 0.0000 'International Tables Vol C Tables 4.2.6.8 and 6.1.1.4'
Cl Cl 0.1484 0.1585 'International Tables Vol C Tables 4.2.6.8 and 6.1.1.4'
F F 0.0171 0.0103 'International Tables Vol C Tables 4.2.6.8 and 6.1.1.4'
Mn Mn 0.3368 0.7283 'International Tables Vol C Tables 4.2.6.8 and 6.1.1.4'
N N 0.0061 0.0033 'International Tables Vol C Tables 4.2.6.8 and 6.1.1.4'
O O 0.0106 0.0060 'International Tables Vol C Tables 4.2.6.8 and 6.1.1.4'
P P 0.1023 0.0942 'International Tables Vol C Tables 4.2.6.8 and 6.1.1.4'
S S 0.1246 0.1234 'International Tables Vol C Tables 4.2.6.8 and 6.1.1.4'

loop_
_exptl_crystal_face_index_h
_exptl_crystal_face_index_k
_exptl_crystal_face_index_l
_exptl_crystal_face_perp_dist
0 -1 -2 0.0344
0 1 2 0.0188
8 -12 21 0.0655
0 12 -27 0.0811
-17 1 10 0.0981
17 -1 -10 0.0826
-15 -4 15 0.0858
15 7 -7 0.0832
-12 12 -11 0.1053

loop_
_geom_angle_atom_site_label_1
_geom_angle_atom_site_label_2
_geom_angle_atom_site_label_3
_geom_angle
_geom_angle_site_symmetry_1
_geom_angle_site_symmetry_3
_geom_angle_publ_flag
P1 Mn1 P2 160.02(4) . . ?
N1 Mn1 P1 80.19(9) . . ?
N1 Mn1 P2 79.94(9) . . ?
N2 Mn1 P1 80.39(9) . . ?
N2 Mn1 P2 98.63(9) . . ?
N2 Mn1 N1 81.48(12) . . ?
C33 Mn1 P1 102.43(13) . . ?
C33 Mn1 P2 97.54(13) . . ?
C33 Mn1 N1 173.31(16) . . ?
C33 Mn1 N2 92.84(15) . . ?
C34 Mn1 P1 88.28(13) . . ?
C34 Mn1 P2 92.80(13) . . ?
C34 Mn1 N1 98.93(16) . . ?
C34 Mn1 N2 168.44(15) . . ?
C34 Mn1 C33 87.34(18) . . ?
C1 P1 Mn1 89.08(12) . . ?
C1 P1 C12 103.89(19) . . ?
C8 P1 Mn1 120.09(14) . . ?
C8 P1 C1 108.99(17) . . ?
C8 P1 C12 109.46(19) . . ?
C12 P1 Mn1 120.96(14) . . ?
C7 P2 Mn1 96.79(12) . . ?
C7 P2 C16 103.56(17) . . ?
C7 P2 C20 104.79(18) . . ?
C16 P2 Mn1 121.25(14) . . ?
C16 P2 C20 108.51(18) . . ?
C20 P2 Mn1 118.46(13) . . ?
C2 N1 Mn1 118.1(2) . . ?
C6 N1 Mn1 122.5(2) . . ?
C6 N1 C2 119.4(3) . . ?
C24 N2 Mn1 119.1(3) . . ?
P1 C1 H1 114.2 . . ?
C2 C1 P1 103.3(2) . . ?
C2 C1 H1 114.2 . . ?
C24 C1 P1 104.8(3) . . ?
C24 C1 H1 114.2 . . ?
C24 C1 C2 105.0(3) . . ?
N1 C2 C1 113.8(3) . . ?
N1 C2 C3 121.7(3) . . ?
C3 C2 C1 124.5(3) . . ?
C2 C3 H3 120.6 . . ?
C2 C3 C4 118.9(4) . . ?
C4 C3 H3 120.6 . . ?
C3 C4 H4 120.3 . . ?
C5 C4 C3 119.5(4) . . ?
C5 C4 H4 120.3 . . ?
C4 C5 H5 120.3 . . ?
C4 C5 C6 119.4(4) . . ?
C6 C5 H5 120.3 . . ?
N1 C6 C5 120.9(3) . . ?
N1 C6 C7 115.9(3) . . ?
C5 C6 C7 123.2(3) . . ?
P2 C7 H7A 109.9 . . ?
P2 C7 H7B 109.9 . . ?
C6 C7 P2 108.9(3) . . ?
C6 C7 H7A 109.9 . . ?
C6 C7 H7B 109.9 . . ?
H7A C7 H7B 108.3 . . ?
C9 C8 P1 109.4(3) . . ?
C9 C8 C10 106.6(3) . . ?
C9 C8 C11 107.3(4) . . ?
C10 C8 P1 115.1(3) . . ?
C10 C8 C11 110.2(4) . . ?
C11 C8 P1 108.1(3) . . ?
C8 C9 H9A 109.5 . . ?
C8 C9 H9B 109.5 . . ?
C8 C9 H9C 109.5 . . ?
H9A C9 H9B 109.5 . . ?
H9A C9 H9C 109.5 . . ?
H9B C9 H9C 109.5 . . ?
C8 C10 H10A 109.5 . . ?
C8 C10 H10B 109.5 . . ?
C8 C10 H10C 109.5 . . ?
H10A C10 H10B 109.5 . . ?
H10A C10 H10C 109.5 . . ?
H10B C10 H10C 109.5 . . ?
C8 C11 H11A 109.5 . . ?
C8 C11 H11B 109.5 . . ?
C8 C11 H11C 109.5 . . ?
H11A C11 H11B 109.5 . . ?
H11A C11 H11C 109.5 . . ?
H11B C11 H11C 109.5 . . ?
C13 C12 P1 111.7(3) . . ?
C13 C12 C14 110.6(4) . . ?
C13 C12 C15 106.6(4) . . ?
C14 C12 P1 109.0(3) . . ?
C15 C12 P1 112.6(3) . . ?
C15 C12 C14 106.2(4) . . ?
C12 C13 H13A 109.5 . . ?
C12 C13 H13B 109.5 . . ?
C12 C13 H13C 109.5 . . ?
H13A C13 H13B 109.5 . . ?
H13A C13 H13C 109.5 . . ?
H13B C13 H13C 109.5 . . ?
C12 C14 H14A 109.5 . . ?
C12 C14 H14B 109.5 . . ?
C12 C14 H14C 109.5 . . ?
H14A C14 H14B 109.5 . . ?
H14A C14 H14C 109.5 . . ?
H14B C14 H14C 109.5 . . ?
C12 C15 H15A 109.5 . . ?
C12 C15 H15B 109.5 . . ?
C12 C15 H15C 109.5 . . ?
H15A C15 H15B 109.5 . . ?
H15A C15 H15C 109.5 . . ?
H15B C15 H15C 109.5 . . ?
C17 C16 P2 109.3(3) . . ?
C17 C16 C18 110.0(3) . . ?
C18 C16 P2 113.6(3) . . ?
C19 C16 P2 109.3(3) . . ?
C19 C16 C17 107.4(3) . . ?
C19 C16 C18 107.0(3) . . ?
C16 C17 H17A 109.5 . . ?
C16 C17 H17B 109.5 . . ?
C16 C17 H17C 109.5 . . ?
H17A C17 H17B 109.5 . . ?
H17A C17 H17C 109.5 . . ?
H17B C17 H17C 109.5 . . ?
C16 C18 H18A 109.5 . . ?
C16 C18 H18B 109.5 . . ?
C16 C18 H18C 109.5 . . ?
H18A C18 H18B 109.5 . . ?
H18A C18 H18C 109.5 . . ?
H18B C18 H18C 109.5 . . ?
C16 C19 H19A 109.5 . . ?
C16 C19 H19B 109.5 . . ?
C16 C19 H19C 109.5 . . ?
H19A C19 H19B 109.5 . . ?
H19A C19 H19C 109.5 . . ?
H19B C19 H19C 109.5 . . ?
C21 C20 P2 107.7(3) . . ?
C21 C20 C22 109.2(3) . . ?
C22 C20 P2 109.3(3) . . ?
C23 C20 P2 116.5(3) . . ?
C23 C20 C21 105.9(3) . . ?
C23 C20 C22 108.0(3) . . ?
C20 C21 H21A 109.5 . . ?
C20 C21 H21B 109.5 . . ?
C20 C21 H21C 109.5 . . ?
H21A C21 H21B 109.5 . . ?
H21A C21 H21C 109.5 . . ?
H21B C21 H21C 109.5 . . ?
C20 C22 H22A 109.5 . . ?
C20 C22 H22B 109.5 . . ?
C20 C22 H22C 109.5 . . ?
H22A C22 H22B 109.5 . . ?
H22A C22 H22C 109.5 . . ?
H22B C22 H22C 109.5 . . ?
C20 C23 H23A 109.5 . . ?
C20 C23 H23B 109.5 . . ?
C20 C23 H23C 109.5 . . ?
H23A C23 H23B 109.5 . . ?
H23A C23 H23C 109.5 . . ?
H23B C23 H23C 109.5 . . ?
N2 C24 C1 115.7(3) . . ?
N2 C24 C25 126.2(3) . . ?
C1 C24 C25 118.1(3) . . ?
C24 C25 H25 107.3 . . ?
C24 C25 C26 113.3(3) . . ?
C24 C25 C32 109.1(3) . . ?
C26 C25 H25 107.3 . . ?
C26 C25 C32 112.2(3) . . ?
C32 C25 H25 107.3 . . ?
C27 C26 C25 122.4(4) . . ?
C27 C26 C31 117.9(4) . . ?
C31 C26 C25 119.7(3) . . ?
C26 C27 H27 119.3 . . ?
C28 C27 C26 121.4(4) . . ?
C28 C27 H27 119.3 . . ?
C27 C28 H28 120.2 . . ?
C29 C28 C27 119.6(4) . . ?
C29 C28 H28 120.2 . . ?
C28 C29 H29 119.9 . . ?
C28 C29 C30 120.1(4) . . ?
C30 C29 H29 119.9 . . ?
C29 C30 H30 120.1 . . ?
C31 C30 C29 119.8(4) . . ?
C31 C30 H30 120.1 . . ?
C26 C31 H31 119.4 . . ?
C30 C31 C26 121.2(4) . . ?
C30 C31 H31 119.4 . . ?
C25 C32 H32A 109.5 . . ?
C25 C32 H32B 109.5 . . ?
C25 C32 H32C 109.5 . . ?
H32A C32 H32B 109.5 . . ?
H32A C32 H32C 109.5 . . ?
H32B C32 H32C 109.5 . . ?
O1 C33 Mn1 177.8(3) . . ?
O2 C34 Mn1 172.9(4) . . ?
O3 S1 O5 115.4(2) . . ?
O3 S1 C35 102.6(2) . . ?
O4 S1 O3 115.02(19) . . ?
O4 S1 O5 114.93(18) . . ?
O4 S1 C35 103.7(2) . . ?
O5 S1 C35 102.7(2) . . ?
F1 C35 S1 112.4(3) . . ?
F1 C35 F2 107.3(4) . . ?
F2 C35 S1 110.8(3) . . ?
F3 C35 S1 111.9(3) . . ?
F3 C35 F1 107.4(4) . . ?
F3 C35 F2 106.8(4) . . ?
H36A C36 H36B 106.7 . . ?
H36D C36 H36C 108.3 . . ?
Cl1 C36 H36A 106.9 . . ?
Cl1 C36 H36B 106.9 . . ?
Cl2 C36 H36A 106.9 . . ?
Cl2 C36 H36B 106.9 . . ?
Cl2 C36 Cl1 121.6(6) . . ?
Cl1A C36 H36D 109.8 . . ?
Cl1A C36 H36C 109.8 . . ?
Cl1A C36 Cl2A 109.2(4) . . ?
Cl2A C36 H36D 109.8 . . ?
Cl2A C36 H36C 109.8 . . ?

loop_
_geom_bond_atom_site_label_1
_geom_bond_atom_site_label_2
_geom_bond_distance
_geom_bond_site_symmetry_2
_geom_bond_publ_flag
Mn1 P1 2.3123(11) . ?
Mn1 P2 2.3307(11) . ?
Mn1 N1 2.058(3) . ?
Mn1 N2 2.053(3) . ?
Mn1 C33 1.784(4) . ?
Mn1 C34 1.782(4) . ?
P1 C1 1.893(4) . ?
P1 C8 1.891(4) . ?
P1 C12 1.901(4) . ?
P2 C7 1.851(4) . ?
P2 C16 1.887(4) . ?
P2 C20 1.891(4) . ?
O1 C33 1.155(5) . ?
O2 C34 1.157(5) . ?
N1 C2 1.352(5) . ?
N1 C6 1.350(5) . ?
N2 C24 1.280(5) . ?
C1 H1 0.9800 . ?
C1 C2 1.513(5) . ?
C1 C24 1.513(5) . ?
C2 C3 1.378(5) . ?
C3 H3 0.9300 . ?
C3 C4 1.387(6) . ?
C4 H4 0.9300 . ?
C4 C5 1.374(6) . ?
C5 H5 0.9300 . ?
C5 C6 1.389(5) . ?
C6 C7 1.511(5) . ?
C7 H7A 0.9700 . ?
C7 H7B 0.9700 . ?
C8 C9 1.537(6) . ?
C8 C10 1.542(6) . ?
C8 C11 1.546(6) . ?
C9 H9A 0.9600 . ?
C9 H9B 0.9600 . ?
C9 H9C 0.9600 . ?
C10 H10A 0.9600 . ?
C10 H10B 0.9600 . ?
C10 H10C 0.9600 . ?
C11 H11A 0.9600 . ?
C11 H11B 0.9600 . ?
C11 H11C 0.9600 . ?
C12 C13 1.525(7) . ?
C12 C14 1.553(6) . ?
C12 C15 1.550(6) . ?
C13 H13A 0.9600 . ?
C13 H13B 0.9600 . ?
C13 H13C 0.9600 . ?
C14 H14A 0.9600 . ?
C14 H14B 0.9600 . ?
C14 H14C 0.9600 . ?
C15 H15A 0.9600 . ?
C15 H15B 0.9600 . ?
C15 H15C 0.9600 . ?
C16 C17 1.535(5) . ?
C16 C18 1.541(5) . ?
C16 C19 1.524(6) . ?
C17 H17A 0.9600 . ?
C17 H17B 0.9600 . ?
C17 H17C 0.9600 . ?
C18 H18A 0.9600 . ?
C18 H18B 0.9600 . ?
C18 H18C 0.9600 . ?
C19 H19A 0.9600 . ?
C19 H19B 0.9600 . ?
C19 H19C 0.9600 . ?
C20 C21 1.542(6) . ?
C20 C22 1.550(6) . ?
C20 C23 1.540(6) . ?
C21 H21A 0.9600 . ?
C21 H21B 0.9600 . ?
C21 H21C 0.9600 . ?
C22 H22A 0.9600 . ?
C22 H22B 0.9600 . ?
C22 H22C 0.9600 . ?
C23 H23A 0.9600 . ?
C23 H23B 0.9600 . ?
C23 H23C 0.9600 . ?
C24 C25 1.515(5) . ?
C25 H25 0.9800 . ?
C25 C26 1.519(5) . ?
C25 C32 1.531(6) . ?
C26 C27 1.394(5) . ?
C26 C31 1.395(6) . ?
C27 H27 0.9300 . ?
C27 C28 1.386(6) . ?
C28 H28 0.9300 . ?
C28 C29 1.381(6) . ?
C29 H29 0.9300 . ?
C29 C30 1.388(6) . ?
C30 H30 0.9300 . ?
C30 C31 1.380(6) . ?
C31 H31 0.9300 . ?
C32 H32A 0.9600 . ?
C32 H32B 0.9600 . ?
C32 H32C 0.9600 . ?
S1 O3 1.441(3) . ?
S1 O4 1.437(3) . ?
S1 O5 1.441(3) . ?
S1 C35 1.819(5) . ?
F1 C35 1.332(5) . ?
F2 C35 1.342(5) . ?
F3 C35 1.330(5) . ?
C36 H36A 0.9700 . ?
C36 H36B 0.9700 . ?
C36 H36D 0.9700 . ?
C36 H36C 0.9700 . ?
C36 Cl1 1.733(8) . ?
C36 Cl2 1.541(9) . ?
C36 Cl1A 1.591(9) . ?
C36 Cl2A 1.912(10) . ?

loop_
_geom_torsion_atom_site_label_1
_geom_torsion_atom_site_label_2
_geom_torsion_atom_site_label_3
_geom_torsion_atom_site_label_4
_geom_torsion
_geom_torsion_site_symmetry_1
_geom_torsion_site_symmetry_2
_geom_torsion_site_symmetry_3
_geom_torsion_site_symmetry_4
_geom_torsion_publ_flag
Mn1 P1 C1 C2 -57.1(2) . . . . ?
Mn1 P1 C1 C24 52.6(2) . . . . ?
Mn1 P1 C8 C9 -50.7(3) . . . . ?
Mn1 P1 C8 C10 -170.6(2) . . . . ?
Mn1 P1 C8 C11 65.8(3) . . . . ?
Mn1 P2 C7 C6 -38.3(3) . . . . ?
Mn1 P2 C16 C17 86.1(3) . . . . ?
Mn1 P2 C16 C18 -150.6(3) . . . . ?
Mn1 P2 C16 C19 -31.1(3) . . . . ?
Mn1 P2 C20 C21 57.3(3) . . . . ?
Mn1 P2 C20 C22 -61.3(3) . . . . ?
Mn1 P2 C20 C23 176.0(3) . . . . ?
Mn1 N1 C2 C1 -4.3(4) . . . . ?
Mn1 N1 C2 C3 178.2(3) . . . . ?
Mn1 N1 C6 C5 -176.3(3) . . . . ?
Mn1 N1 C6 C7 5.8(4) . . . . ?
Mn1 N2 C24 C1 0.1(4) . . . . ?
Mn1 N2 C24 C25 176.4(3) . . . . ?
P1 C1 C2 N1 45.5(4) . . . . ?
P1 C1 C2 C3 -137.1(4) . . . . ?
P1 C1 C24 N2 -40.5(4) . . . . ?
P1 C1 C24 C25 142.8(3) . . . . ?
N1 C2 C3 C4 -0.7(6) . . . . ?
N1 C6 C7 P2 25.5(4) . . . . ?
N2 C24 C25 C26 18.2(5) . . . . ?
N2 C24 C25 C32 -107.6(4) . . . . ?
C1 P1 C8 C9 49.7(3) . . . . ?
C1 P1 C8 C10 -70.2(3) . . . . ?
C1 P1 C8 C11 166.2(3) . . . . ?
C1 C2 C3 C4 -177.9(4) . . . . ?
C1 C24 C25 C26 -165.5(3) . . . . ?
C1 C24 C25 C32 68.6(4) . . . . ?
C2 N1 C6 C5 5.6(5) . . . . ?
C2 N1 C6 C7 -172.4(3) . . . . ?
C2 C1 C24 N2 68.0(4) . . . . ?
C2 C1 C24 C25 -108.7(4) . . . . ?
C2 C3 C4 C5 3.0(6) . . . . ?
C3 C4 C5 C6 -1.0(6) . . . . ?
C4 C5 C6 N1 -3.3(6) . . . . ?
C4 C5 C6 C7 174.5(4) . . . . ?
C5 C6 C7 P2 -152.4(3) . . . . ?
C6 N1 C2 C1 173.9(3) . . . . ?
C6 N1 C2 C3 -3.5(5) . . . . ?
C7 P2 C16 C17 -167.1(3) . . . . ?
C7 P2 C16 C18 -43.8(3) . . . . ?
C7 P2 C16 C19 75.7(3) . . . . ?
C7 P2 C20 C21 -49.1(3) . . . . ?
C7 P2 C20 C22 -167.7(3) . . . . ?
C7 P2 C20 C23 69.6(3) . . . . ?
C8 P1 C1 C2 -178.8(2) . . . . ?
C8 P1 C1 C24 -69.0(3) . . . . ?
C12 P1 C1 C2 64.6(3) . . . . ?
C12 P1 C1 C24 174.4(3) . . . . ?
C12 P1 C8 C9 162.7(3) . . . . ?
C12 P1 C8 C10 42.8(4) . . . . ?
C12 P1 C8 C11 -80.8(3) . . . . ?
C16 P2 C7 C6 -162.7(3) . . . . ?
C16 P2 C20 C21 -159.2(3) . . . . ?
C16 P2 C20 C22 82.2(3) . . . . ?
C16 P2 C20 C23 -40.5(4) . . . . ?
C20 P2 C7 C6 83.6(3) . . . . ?
C20 P2 C16 C17 -56.1(3) . . . . ?
C20 P2 C16 C18 67.2(3) . . . . ?
C20 P2 C16 C19 -173.4(3) . . . . ?
C24 C1 C2 N1 -64.1(4) . . . . ?
C24 C1 C2 C3 113.3(4) . . . . ?
C24 C25 C26 C27 -76.5(4) . . . . ?
C24 C25 C26 C31 104.8(4) . . . . ?
C25 C26 C27 C28 -179.2(4) . . . . ?
C25 C26 C31 C30 178.8(4) . . . . ?
C26 C27 C28 C29 0.5(6) . . . . ?
C27 C26 C31 C30 0.1(6) . . . . ?
C27 C28 C29 C30 0.1(6) . . . . ?
C28 C29 C30 C31 -0.6(6) . . . . ?
C29 C30 C31 C26 0.5(6) . . . . ?
C31 C26 C27 C28 -0.5(6) . . . . ?
C32 C25 C26 C27 47.6(5) . . . . ?
C32 C25 C26 C31 -131.1(4) . . . . ?
O3 S1 C35 F1 60.5(4) . . . . ?
O3 S1 C35 F2 -59.5(4) . . . . ?
O3 S1 C35 F3 -178.6(3) . . . . ?
O4 S1 C35 F1 -59.5(4) . . . . ?
O4 S1 C35 F2 -179.6(3) . . . . ?
O4 S1 C35 F3 61.4(4) . . . . ?
O5 S1 C35 F1 -179.5(3) . . . . ?
O5 S1 C35 F2 60.5(3) . . . . ?
O5 S1 C35 F3 -58.6(4) . . . . ?

loop_
_exptl_oxdiff_crystal_face_indexfrac_h
_exptl_oxdiff_crystal_face_indexfrac_k
_exptl_oxdiff_crystal_face_indexfrac_l
_exptl_oxdiff_crystal_face_x
_exptl_oxdiff_crystal_face_y
_exptl_oxdiff_crystal_face_z
0.0000 -0.9992 -1.9966 0.0003 -0.0750 -0.0165
-0.0000 0.9992 1.9966 -0.0003 0.0750 0.0165
7.9923 -12.3484 21.4094 0.9997 -0.0251 0.0047
-0.0964 12.4993 -26.9561 -0.8799 0.0209 -0.4747
-16.5352 0.6069 9.6202 -0.3157 0.0104 0.9488
16.5191 -0.5389 -9.7566 0.3106 -0.0103 -0.9505
-15.0851 -4.3364 15.0767 -0.0162 -0.0740 0.9971
15.4963 7.1178 -7.3990 0.0622 0.3246 -0.9438
-11.7410 12.4675 -10.9620 -0.9317 0.1725 0.3198
